data_1562960
loop_
_publ_author_name
'Zhuang, Gui-lin'
'Chen, Wu-lin'
'Zheng, Jun'
'Yu, Hui-you'
'Wang, Jian-guo'

_publ_section_title
;
 N-(sulfoethyl) iminodiacetic acid-based lanthanide coordination polymers:
 Synthesis, magnetism and quantum Monte Carlo studies
;
_journal_name_full 'Journal of Solid State Chemistry'
_journal_page_first 284
_journal_page_last 288
_journal_paper_doi 10.1016/j.jssc.2012.04.031
_journal_volume 192
_journal_year 2012
_chemical_formula_sum 'C6 H20 N Nd O13 S'
_chemical_formula_weight 490.53
_space_group_IT_number 32
_space_group_name_Hall 'P 2 -2ab'
_space_group_name_H-M_alt 'P b a 2'
_symmetry_cell_setting orthorhombic
_symmetry_space_group_name_H-M 'P b a 2'
_atom_sites_solution_hydrogens geom
_atom_sites_solution_primary direct
_atom_sites_solution_secondary difmap
_audit_creation_method SHELXL-97
_cell_angle_alpha 90.00
_cell_angle_beta 90.00
_cell_angle_gamma 90.00
_cell_formula_units_Z 4
_cell_length_a 11.5413(4)
_cell_length_b 16.1248(5)
_cell_length_c 8.5949(3)
_cell_measurement_temperature 298(2)
_cell_volume 1599.52(9)
_computing_cell_refinement 'CrysAlis RED'
_computing_data_collection 'CrysAlis CCD'
_computing_data_reduction 'CrysAlis RED'
_computing_molecular_graphics 'SHELXL-97 (Sheldrick, 1997)'
_computing_publication_material 'SHELXL-97 (Sheldrick, 1997)'
_computing_structure_refinement 'SHELXL-97 (Sheldrick, 1997)'
_computing_structure_solution 'SHELXS-97 (Sheldrick, 1990)'
_diffrn_ambient_temperature 298(2)
_diffrn_measured_fraction_theta_full 0.998
_diffrn_measured_fraction_theta_max 0.998
_diffrn_measurement_device_type 'CrysAlis CCD, Oxford Diffraction Ltd.'
_diffrn_measurement_method \w
_diffrn_radiation_monochromator graphite
_diffrn_radiation_source 'Enhance (Mo) X-ray Source'
_diffrn_radiation_type MoK\a
_diffrn_radiation_wavelength 0.71073
_diffrn_reflns_av_R_equivalents 0.0185
_diffrn_reflns_av_sigmaI/netI 0.0252
_diffrn_reflns_limit_h_max 12
_diffrn_reflns_limit_h_min -14
_diffrn_reflns_limit_k_max 9
_diffrn_reflns_limit_k_min -19
_diffrn_reflns_limit_l_max 8
_diffrn_reflns_limit_l_min -10
_diffrn_reflns_number 3974
_diffrn_reflns_theta_full 26.00
_diffrn_reflns_theta_max 26.00
_diffrn_reflns_theta_min 3.21
_exptl_absorpt_coefficient_mu 3.440
_exptl_absorpt_correction_T_max 0.4801
_exptl_absorpt_correction_T_min 0.4251
_exptl_absorpt_correction_type multi-scan
_exptl_crystal_colour purple
_exptl_crystal_density_diffrn 2.037
_exptl_crystal_density_method 'not measured'
_exptl_crystal_description block
_exptl_crystal_F_000 972
_exptl_crystal_size_max 0.30
_exptl_crystal_size_mid 0.30
_exptl_crystal_size_min 0.25
_refine_diff_density_max 1.247
_refine_diff_density_min -0.608
_refine_diff_density_rms 0.115
_refine_ls_abs_structure_details 'Flack H D (1983), Acta Cryst. A39, 876-881'
_refine_ls_abs_structure_Flack 0.485(18)
_refine_ls_extinction_method none
_refine_ls_goodness_of_fit_ref 1.109
_refine_ls_hydrogen_treatment constr
_refine_ls_matrix_type full
_refine_ls_number_parameters 202
_refine_ls_number_reflns 2802
_refine_ls_number_restraints 1
_refine_ls_restrained_S_all 1.108
_refine_ls_R_factor_all 0.0338
_refine_ls_R_factor_gt 0.0296
_refine_ls_shift/su_max 0.032
_refine_ls_shift/su_mean 0.004
_refine_ls_structure_factor_coef Fsqd
_refine_ls_weighting_details 'calc w=1/[\s^2^(Fo^2^)+(0.0375P)^2^+2.8924P] where P=(Fo^2^+2Fc^2^)/3'
_refine_ls_weighting_scheme calc
_refine_ls_wR_factor_gt 0.0748
_refine_ls_wR_factor_ref 0.0784
_reflns_number_gt 2540
_reflns_number_total 2802
_reflns_threshold_expression >2sigma(I)
_cod_data_source_file JSSC-2012-192-284.cif
_cod_data_source_block compound3
_cod_depositor_comments
;
The following automatic conversions were performed:

data item '_symmetry_cell_setting' value 'Orthorhombic' was changed
to 'orthorhombic' in accordance with the built-in table derived from
the CIF Core dictionary named 'cif_core.dic' version 2.4.5 last
updated on 2014-11-21.

Automatic conversion script
Id: cif_fix_values 8369 2020-08-20 11:38:08Z andrius 
;
_cod_original_sg_symbol_H-M Pba2
_cod_database_code 1562960

loop_
_symmetry_equiv_pos_as_xyz
'x, y, z'
'-x, -y, z'
'x+1/2, -y+1/2, z'
'-x+1/2, y+1/2, z'

loop_
_atom_site_label
_atom_site_type_symbol
_atom_site_fract_x
_atom_site_fract_y
_atom_site_fract_z
_atom_site_U_iso_or_equiv
_atom_site_adp_type
_atom_site_occupancy
_atom_site_symmetry_multiplicity
_atom_site_calc_flag
_atom_site_refinement_flags
_atom_site_disorder_assembly
_atom_site_disorder_group
Nd1 Nd 0.0000 0.0000 0.03962(2) 0.01751(9) Uani 1 2 d S . .
Nd2 Nd -0.5000 0.0000 -0.04535(3) 0.01626(8) Uani 1 2 d S . .
O4W O -0.1680(3) -0.01467(19) 0.2243(4) 0.0277(8) Uani 1 1 d . . .
O3W O -0.0178(2) 0.1242(2) 0.2189(4) 0.0290(8) Uani 1 1 d . . .
O1 O -0.1452(2) 0.09877(18) -0.0634(3) 0.0249(7) Uani 1 1 d . . .
O5W O -0.1470(2) -0.10037(19) -0.0668(4) 0.0283(8) Uani 1 1 d . . .
O1W O -0.5000 0.0000 0.2382(6) 0.0475(18) Uani 1 2 d S . .
S1 S -0.64648(8) 0.08357(7) -0.39476(14) 0.0266(2) Uani 1 1 d . . .
O3 O -0.6260(2) 0.11423(18) 0.0422(4) 0.0271(8) Uani 1 1 d . . .
C5 C -0.5027(3) 0.2016(3) -0.2683(5) 0.0292(12) Uani 1 1 d . . .
H5A H -0.4584 0.2501 -0.2982 0.035 Uiso 1 1 calc R . .
H5B H -0.5777 0.2205 -0.2316 0.035 Uiso 1 1 calc R . .
C4 C -0.5873(3) 0.1854(2) 0.0719(5) 0.0223(10) Uani 1 1 d . . .
O4 O -0.6377(3) 0.23774(19) 0.1534(4) 0.0368(9) Uani 1 1 d . . .
N1 N -0.4421(3) 0.1597(2) -0.1379(4) 0.0205(8) Uani 1 1 d . . .
C3 C -0.4683(3) 0.2078(3) 0.0049(6) 0.0263(10) Uani 1 1 d . . .
H3A H -0.4664 0.2665 -0.0191 0.032 Uiso 1 1 calc R . .
H3B H -0.4092 0.1969 0.0825 0.032 Uiso 1 1 calc R . .
O7 O -0.6584(3) 0.0410(3) -0.5401(4) 0.0446(10) Uani 1 1 d . . .
O6 O -0.6250(3) 0.0252(2) -0.2663(4) 0.0292(8) Uani 1 1 d . . .
O5 O -0.7442(2) 0.1384(2) -0.3626(3) 0.0338(8) Uani 1 1 d . . .
C6 C -0.5210(3) 0.1484(3) -0.4104(6) 0.0320(12) Uani 1 1 d . . .
H6A H -0.4532 0.1137 -0.4261 0.038 Uiso 1 1 calc R . .
H6B H -0.5291 0.1839 -0.5009 0.038 Uiso 1 1 calc R . .
C2 C -0.3153(3) 0.1605(3) -0.1672(5) 0.0220(10) Uani 1 1 d . . .
H2A H -0.2856 0.2162 -0.1520 0.026 Uiso 1 1 calc R . .
H2B H -0.3003 0.1446 -0.2741 0.026 Uiso 1 1 calc R . .
O2 O -0.3144(2) 0.05823(17) 0.0321(4) 0.0234(7) Uani 1 1 d . . .
C1 C -0.2529(3) 0.1009(3) -0.0577(5) 0.0233(10) Uani 1 1 d . . .
O2W O 0.0000 0.0000 -0.2597(7) 0.0393(16) Uani 1 2 d S . .
O6W O -0.1378(3) 0.0856(3) -0.4765(4) 0.0549(11) Uani 1 1 d . . .
O7W O 0.1750(3) 0.1964(3) 0.3362(4) 0.0552(12) Uani 1 1 d . . .

loop_
_atom_site_aniso_label
_atom_site_aniso_U_11
_atom_site_aniso_U_22
_atom_site_aniso_U_33
_atom_site_aniso_U_23
_atom_site_aniso_U_13
_atom_site_aniso_U_12
Nd1 0.01054(14) 0.02221(17) 0.01978(18) 0.000 0.000 0.00050(11)
Nd2 0.01102(14) 0.01959(16) 0.01817(17) 0.000 0.000 0.00023(11)
O4W 0.0138(13) 0.0424(17) 0.0270(17) 0.0019(14) 0.0040(12) 0.0012(12)
O3W 0.0235(14) 0.0292(16) 0.0343(17) -0.0043(15) 0.0009(12) 0.0030(12)
O1 0.0134(12) 0.0332(15) 0.0283(15) 0.0073(14) 0.0015(12) 0.0046(12)
O5W 0.0163(13) 0.0343(16) 0.0343(16) -0.0017(15) -0.0029(13) -0.0045(13)
O1W 0.032(3) 0.093(5) 0.018(3) 0.000 0.000 0.010(3)
S1 0.0166(4) 0.0455(6) 0.0177(4) 0.0003(5) -0.0030(4) 0.0020(4)
O3 0.0168(13) 0.0252(15) 0.0393(17) -0.0073(14) 0.0056(13) -0.0040(12)
C5 0.023(2) 0.033(2) 0.032(2) 0.013(2) -0.0039(17) 0.0053(18)
C4 0.0142(17) 0.0240(19) 0.029(2) -0.0008(17) -0.0035(16) 0.0047(16)
O4 0.0285(16) 0.0286(15) 0.053(2) -0.0107(16) 0.0157(13) -0.0052(13)
N1 0.0097(14) 0.0235(16) 0.0283(18) 0.0051(16) -0.0008(14) -0.0007(13)
C3 0.0170(17) 0.028(2) 0.034(2) -0.007(2) 0.0019(19) -0.0036(18)
O7 0.0283(17) 0.076(2) 0.0291(18) -0.0161(19) -0.0009(14) 0.0000(19)
O6 0.0248(15) 0.0365(16) 0.0262(17) 0.0033(14) -0.0099(13) -0.0034(14)
O5 0.0220(14) 0.054(2) 0.0251(16) 0.0069(15) -0.0013(12) 0.0090(14)
C6 0.0202(18) 0.048(3) 0.028(2) 0.011(2) -0.0009(18) -0.0012(19)
C2 0.0113(16) 0.027(2) 0.028(2) 0.0078(19) 0.0014(15) -0.0011(16)
O2 0.0156(12) 0.0262(14) 0.0284(14) 0.0069(13) -0.0030(12) -0.0020(12)
C1 0.0184(18) 0.027(2) 0.0248(19) -0.0036(17) -0.0047(18) -0.0027(16)
O2W 0.033(3) 0.063(4) 0.022(3) 0.000 0.000 -0.002(2)
O6W 0.065(2) 0.072(3) 0.0273(17) 0.000(2) 0.0003(19) 0.016(2)
O7W 0.0275(16) 0.092(3) 0.047(2) 0.016(2) -0.0120(16) -0.0116(19)

loop_
_atom_type_symbol
_atom_type_description
_atom_type_scat_dispersion_real
_atom_type_scat_dispersion_imag
_atom_type_scat_source
C C 0.0033 0.0016 'International Tables Vol C Tables 4.2.6.8 and 6.1.1.4'
H H 0.0000 0.0000 'International Tables Vol C Tables 4.2.6.8 and 6.1.1.4'
N N 0.0061 0.0033 'International Tables Vol C Tables 4.2.6.8 and 6.1.1.4'
O O 0.0106 0.0060 'International Tables Vol C Tables 4.2.6.8 and 6.1.1.4'
S S 0.1246 0.1234 'International Tables Vol C Tables 4.2.6.8 and 6.1.1.4'
Nd Nd -0.1943 3.0179 'International Tables Vol C Tables 4.2.6.8 and 6.1.1.4'

loop_
_geom_angle_atom_site_label_1
_geom_angle_atom_site_label_2
_geom_angle_atom_site_label_3
_geom_angle
_geom_angle_site_symmetry_1
_geom_angle_site_symmetry_3
O1 Nd1 O1 138.08(14) 2 .
O1 Nd1 O5W 84.98(10) 2 .
O1 Nd1 O5W 80.07(10) . .
O1 Nd1 O5W 80.07(10) 2 2
O1 Nd1 O5W 84.98(10) . 2
O5W Nd1 O5W 137.40(14) . 2
O1 Nd1 O4W 76.39(9) 2 2
O1 Nd1 O4W 133.35(10) . 2
O5W Nd1 O4W 143.99(10) . 2
O5W Nd1 O4W 69.47(10) 2 2
O1 Nd1 O4W 133.35(10) 2 .
O1 Nd1 O4W 76.39(9) . .
O5W Nd1 O4W 69.47(10) . .
O5W Nd1 O4W 143.99(10) 2 .
O4W Nd1 O4W 101.81(14) 2 .
O1 Nd1 O3W 141.32(9) 2 .
O1 Nd1 O3W 69.77(10) . .
O5W Nd1 O3W 132.38(9) . .
O5W Nd1 O3W 76.55(10) 2 .
O4W Nd1 O3W 66.74(10) 2 .
O4W Nd1 O3W 68.19(10) . .
O1 Nd1 O3W 69.77(10) 2 2
O1 Nd1 O3W 141.32(9) . 2
O5W Nd1 O3W 76.55(10) . 2
O5W Nd1 O3W 132.38(9) 2 2
O4W Nd1 O3W 68.19(10) 2 2
O4W Nd1 O3W 66.74(10) . 2
O3W Nd1 O3W 105.15(15) . 2
O1 Nd1 O2W 69.04(7) 2 .
O1 Nd1 O2W 69.04(7) . .
O5W Nd1 O2W 68.70(7) . .
O5W Nd1 O2W 68.70(7) 2 .
O4W Nd1 O2W 129.10(7) 2 .
O4W Nd1 O2W 129.09(7) . .
O3W Nd1 O2W 127.42(7) . .
O3W Nd1 O2W 127.42(7) 2 .
O6 Nd2 O6 76.55(15) . 2_455
O6 Nd2 O2 132.48(10) . .
O6 Nd2 O2 75.80(10) 2_455 .
O6 Nd2 O2 75.80(10) . 2_455
O6 Nd2 O2 132.48(10) 2_455 2_455
O2 Nd2 O2 148.21(14) . 2_455
O6 Nd2 O1W 141.72(7) . .
O6 Nd2 O1W 141.72(7) 2_455 .
O2 Nd2 O1W 74.11(7) . .
O2 Nd2 O1W 74.11(7) 2_455 .
O6 Nd2 O3 135.82(11) . 2_455
O6 Nd2 O3 76.26(11) 2_455 2_455
O2 Nd2 O3 71.65(9) . 2_455
O2 Nd2 O3 98.48(9) 2_455 2_455
O1W Nd2 O3 72.22(8) . 2_455
O6 Nd2 O3 76.26(11) . .
O6 Nd2 O3 135.82(11) 2_455 .
O2 Nd2 O3 98.48(9) . .
O2 Nd2 O3 71.65(9) 2_455 .
O1W Nd2 O3 72.22(8) . .
O3 Nd2 O3 144.43(15) 2_455 .
O6 Nd2 N1 77.72(10) . 2_455
O6 Nd2 N1 76.29(10) 2_455 2_455
O2 Nd2 N1 130.44(9) . 2_455
O2 Nd2 N1 60.54(9) 2_455 2_455
O1W Nd2 N1 106.64(7) . 2_455
O3 Nd2 N1 62.39(9) 2_455 2_455
O3 Nd2 N1 129.67(9) . 2_455
O6 Nd2 N1 76.29(10) . .
O6 Nd2 N1 77.72(10) 2_455 .
O2 Nd2 N1 60.54(9) . .
O2 Nd2 N1 130.44(9) 2_455 .
O1W Nd2 N1 106.64(7) . .
O3 Nd2 N1 129.67(9) 2_455 .
O3 Nd2 N1 62.39(9) . .
N1 Nd2 N1 146.71(14) 2_455 .
C1 O1 Nd1 132.8(3) . .
O7 S1 O5 112.41(19) . .
O7 S1 O6 111.3(2) . .
O5 S1 O6 112.05(18) . .
O7 S1 C6 107.0(2) . .
O5 S1 C6 106.6(2) . .
O6 S1 C6 107.0(2) . .
C4 O3 Nd2 122.3(2) . .
N1 C5 C6 114.8(4) . .
O4 C4 O3 124.6(4) . .
O4 C4 C3 118.1(4) . .
O3 C4 C3 117.2(3) . .
C3 N1 C5 106.9(3) . .
C3 N1 C2 109.7(3) . .
C5 N1 C2 109.4(3) . .
C3 N1 Nd2 101.5(2) . .
C5 N1 Nd2 121.6(2) . .
C2 N1 Nd2 107.1(2) . .
N1 C3 C4 111.7(3) . .
S1 O6 Nd2 142.82(19) . .
C5 C6 S1 112.6(3) . .
N1 C2 C1 110.8(3) . .
C1 O2 Nd2 122.8(3) . .
O1 C1 O2 125.0(4) . .
O1 C1 C2 117.7(4) . .
O2 C1 C2 117.3(3) . .

loop_
_geom_bond_atom_site_label_1
_geom_bond_atom_site_label_2
_geom_bond_distance
_geom_bond_site_symmetry_2
Nd1 O1 2.475(3) 2
Nd1 O1 2.475(3) .
Nd1 O5W 2.517(3) .
Nd1 O5W 2.517(3) 2
Nd1 O4W 2.517(3) 2
Nd1 O4W 2.517(3) .
Nd1 O3W 2.535(3) .
Nd1 O3W 2.535(3) 2
Nd1 O2W 2.573(6) .
Nd2 O6 2.419(3) .
Nd2 O6 2.419(3) 2_455
Nd2 O2 2.431(3) .
Nd2 O2 2.431(3) 2_455
Nd2 O1W 2.437(5) .
Nd2 O3 2.465(3) 2_455
Nd2 O3 2.465(3) .
Nd2 N1 2.776(3) 2_455
Nd2 N1 2.776(3) .
O1 C1 1.245(5) .
S1 O7 1.432(4) .
S1 O5 1.460(3) .
S1 O6 1.472(3) .
S1 C6 1.791(4) .
O3 C4 1.257(5) .
C5 N1 1.484(5) .
C5 C6 1.508(7) .
C4 O4 1.242(5) .
C4 C3 1.533(5) .
N1 C3 1.483(6) .
N1 C2 1.485(5) .
C2 C1 1.526(6) .
O2 C1 1.255(5) .
